data_4340822
loop_
_publ_author_name
'Chandrasekaran, P.'
'Greene, Angelique F.'
'Lillich, Karen'
'Capone, Stephen'
'Mague, Joel T.'
'DeBeer, Serena'
'Donahue, James P.'

_publ_section_title
;
 A Structural and Spectroscopic Investigation of Octahedral Platinum
 Bis(dithiolene)phosphine Complexes: Platinum Dithiolene Internal Redox
 Chemistry Induced by Phosphine Association.
;
_journal_issue 17
_journal_name_full 'Inorganic chemistry'
_journal_page_first 9192
_journal_page_last 9205
_journal_paper_doi 10.1021/ic501273b
_journal_volume 53
_journal_year 2014
_chemical_formula_moiety 'C17 H14 O3 S2'
_chemical_formula_sum 'C17 H14 O3 S2'
_chemical_formula_weight 330.40
_chemical_name_systematic
; 
 4,5-Bis(4-methoxyphenyl)-[1,3]dithiol-2-one 
;
_space_group_IT_number 2
_symmetry_cell_setting triclinic
_symmetry_space_group_name_Hall '-P 1'
_symmetry_space_group_name_H-M 'P -1'
_atom_sites_solution_hydrogens geom
_atom_sites_solution_primary direct
_atom_sites_solution_secondary difmap
_audit_creation_method SHELXL-97
_cell_angle_alpha 113.3490(10)
_cell_angle_beta 94.1080(10)
_cell_angle_gamma 94.8570(10)
_cell_formula_units_Z 2
_cell_length_a 5.4968(4)
_cell_length_b 11.7792(9)
_cell_length_c 12.5653(9)
_cell_measurement_reflns_used 9639
_cell_measurement_temperature 100(2)
_cell_measurement_theta_max 29.460
_cell_measurement_theta_min 3.082
_cell_volume 739.33(9)
_computing_cell_refinement 'Bruker APEX2 (Bruker-AXS, 2007)'
_computing_data_collection 'Bruker APEX2 (Bruker-AXS, 2007)'
_computing_data_reduction 'Bruker SAINT+ (Bruker-AXS, 2006)'
_computing_molecular_graphics 'Bruker APEX2 (Bruker-AXS, 2006)'
_computing_publication_material 'Bruker APEX2 (Bruker-AXS, 2006)'
_computing_structure_refinement 'SHELXL-97 (Sheldrick, 1997)'
_computing_structure_solution 'SHELXS-97 (Sheldrick, 1997)'
_diffrn_ambient_temperature 100(2)
_diffrn_measured_fraction_theta_full 0.989
_diffrn_measured_fraction_theta_max 0.989
_diffrn_measurement_device_type 'Bruker-AXS Smart APEX I CCD area detector'
_diffrn_measurement_method 'phi and omega scans'
_diffrn_radiation_monochromator graphite
_diffrn_radiation_source 'fine-focus sealed tube'
_diffrn_radiation_type MoK\a
_diffrn_radiation_wavelength 0.71073
_diffrn_reflns_av_R_equivalents 0.0250
_diffrn_reflns_av_sigmaI/netI 0.0215
_diffrn_reflns_limit_h_max 7
_diffrn_reflns_limit_h_min -7
_diffrn_reflns_limit_k_max 15
_diffrn_reflns_limit_k_min -15
_diffrn_reflns_limit_l_max 16
_diffrn_reflns_limit_l_min -16
_diffrn_reflns_number 12930
_diffrn_reflns_theta_full 27.99
_diffrn_reflns_theta_max 27.99
_diffrn_reflns_theta_min 3.08
_exptl_absorpt_coefficient_mu 0.369
_exptl_absorpt_correction_T_max 0.9675
_exptl_absorpt_correction_T_min 0.9082
_exptl_absorpt_correction_type multi-scan
_exptl_absorpt_process_details 'SADABS (Sheldrick, 2007)'
_exptl_crystal_colour colourless
_exptl_crystal_density_diffrn 1.484
_exptl_crystal_density_method 'not measured'
_exptl_crystal_description column
_exptl_crystal_F_000 344
_exptl_crystal_size_max 0.25
_exptl_crystal_size_mid 0.09
_exptl_crystal_size_min 0.09
_refine_diff_density_max 0.370
_refine_diff_density_min -0.294
_refine_diff_density_rms 0.077
_refine_ls_extinction_method none
_refine_ls_goodness_of_fit_ref 1.065
_refine_ls_hydrogen_treatment constr
_refine_ls_matrix_type full
_refine_ls_number_parameters 201
_refine_ls_number_reflns 3542
_refine_ls_number_restraints 0
_refine_ls_restrained_S_all 1.065
_refine_ls_R_factor_all 0.0319
_refine_ls_R_factor_gt 0.0288
_refine_ls_shift/su_max 0.001
_refine_ls_shift/su_mean 0.000
_refine_ls_structure_factor_coef Fsqd
_refine_ls_weighting_details 'calc w=1/[\s^2^(Fo^2^)+(0.0401P)^2^+0.2898P] where P=(Fo^2^+2Fc^2^)/3'
_refine_ls_weighting_scheme calc
_refine_ls_wR_factor_gt 0.0749
_refine_ls_wR_factor_ref 0.0775
_reflns_number_gt 3234
_reflns_number_total 3542
_reflns_threshold_expression >2\s(I)
_cod_data_source_file ic501273b_si_002.cif
_cod_data_source_block jpd186_0m
_cod_depositor_comments
;
The following automatic conversions were performed:

'_symmetry_cell_setting' value 'Triclinic' changed to 'triclinic'
according to
/usr/data/users/saulius/crontab/automatic-downloads/rss-feeds/ACS/lib/dictionaries/cif_core.dic
dictionary named 'cif_core.dic' version 2.4.2 from 2011-04-26.

Automatic conversion script
Id: cif_fix_values 2281 2013-09-26 08:29:07Z andrius 

 Adding full bibliography for 4340821--4340833.cif.
;
_cod_original_sg_symbol_H-M P-1
_cod_database_code 4340822

loop_
_symmetry_equiv_pos_as_xyz
'x, y, z'
'-x, -y, -z'

loop_
_atom_site_label
_atom_site_type_symbol
_atom_site_fract_x
_atom_site_fract_y
_atom_site_fract_z
_atom_site_U_iso_or_equiv
_atom_site_adp_type
_atom_site_occupancy
_atom_site_symmetry_multiplicity
_atom_site_calc_flag
_atom_site_refinement_flags
S1 S 1.27592(5) 0.37253(3) 0.49290(3) 0.01644(9) Uani 1 1 d .
S2 S 1.52779(5) 0.16965(3) 0.50849(3) 0.01616(9) Uani 1 1 d .
O1 O 1.65047(19) 0.40769(9) 0.65045(9) 0.0263(2) Uani 1 1 d .
O2 O 1.06591(16) -0.38871(8) 0.13043(8) 0.01812(19) Uani 1 1 d .
O3 O 0.41062(16) 0.20226(9) 0.04979(8) 0.01999(19) Uani 1 1 d .
C1 C 1.1669(2) 0.22183(11) 0.38865(10) 0.0139(2) Uani 1 1 d .
C2 C 1.2830(2) 0.12891(11) 0.39730(10) 0.0141(2) Uani 1 1 d .
C3 C 1.5147(2) 0.33223(12) 0.56812(11) 0.0182(2) Uani 1 1 d .
C4 C 1.2213(2) -0.00708(11) 0.32651(10) 0.0139(2) Uani 1 1 d .
C5 C 1.3744(2) -0.07347(12) 0.24537(11) 0.0162(2) Uani 1 1 d .
H5 H 1.5182 -0.0310 0.2339 0.019 Uiso 1 1 calc R
C6 C 1.3172(2) -0.20052(12) 0.18181(10) 0.0166(2) Uani 1 1 d .
H6 H 1.4208 -0.2447 0.1262 0.020 Uiso 1 1 calc R
C7 C 1.1082(2) -0.26412(11) 0.19904(10) 0.0148(2) Uani 1 1 d .
C8 C 0.9547(2) -0.19927(11) 0.27976(10) 0.0159(2) Uani 1 1 d .
H8 H 0.8124 -0.2421 0.2921 0.019 Uiso 1 1 calc R
C9 C 1.0119(2) -0.07106(11) 0.34215(10) 0.0154(2) Uani 1 1 d .
H9 H 0.9060 -0.0265 0.3963 0.018 Uiso 1 1 calc R
C10 C 0.8643(2) -0.45844(12) 0.15224(12) 0.0224(3) Uani 1 1 d .
H10A H 0.8917 -0.4527 0.2322 0.034 Uiso 1 1 calc R
H10B H 0.8514 -0.5459 0.0972 0.034 Uiso 1 1 calc R
H10C H 0.7118 -0.4245 0.1422 0.034 Uiso 1 1 calc R
C11 C 0.9654(2) 0.21436(11) 0.30063(10) 0.0138(2) Uani 1 1 d .
C12 C 0.8111(2) 0.30788(11) 0.32716(10) 0.0163(2) Uani 1 1 d .
H12 H 0.8347 0.3736 0.4029 0.020 Uiso 1 1 calc R
C13 C 0.6240(2) 0.30808(12) 0.24653(11) 0.0169(2) Uani 1 1 d .
H13 H 0.5216 0.3728 0.2670 0.020 Uiso 1 1 calc R
C14 C 0.5890(2) 0.21215(12) 0.13558(10) 0.0154(2) Uani 1 1 d .
C15 C 0.7418(2) 0.11783(12) 0.10663(11) 0.0166(2) Uani 1 1 d .
H15 H 0.7181 0.0525 0.0307 0.020 Uiso 1 1 calc R
C16 C 0.9276(2) 0.11890(11) 0.18782(10) 0.0151(2) Uani 1 1 d .
H16 H 1.0304 0.0543 0.1669 0.018 Uiso 1 1 calc R
C17 C 0.2629(2) 0.30256(13) 0.07441(12) 0.0217(3) Uani 1 1 d .
H17A H 0.1763 0.3108 0.1422 0.032 Uiso 1 1 calc R
H17B H 0.1428 0.2850 0.0066 0.032 Uiso 1 1 calc R
H17C H 0.3686 0.3803 0.0913 0.032 Uiso 1 1 calc R

loop_
_atom_site_aniso_label
_atom_site_aniso_U_11
_atom_site_aniso_U_22
_atom_site_aniso_U_33
_atom_site_aniso_U_23
_atom_site_aniso_U_13
_atom_site_aniso_U_12
S1 0.01897(15) 0.01137(15) 0.01665(15) 0.00380(11) -0.00227(11) 0.00265(11)
S2 0.01677(15) 0.01449(15) 0.01731(15) 0.00699(12) -0.00187(11) 0.00276(11)
O1 0.0296(5) 0.0187(5) 0.0239(5) 0.0041(4) -0.0096(4) 0.0014(4)
O2 0.0219(4) 0.0120(4) 0.0178(4) 0.0035(3) 0.0025(3) 0.0011(3)
O3 0.0183(4) 0.0239(5) 0.0181(4) 0.0091(4) -0.0024(3) 0.0048(4)
C1 0.0151(5) 0.0115(5) 0.0142(5) 0.0044(4) 0.0011(4) 0.0012(4)
C2 0.0142(5) 0.0138(6) 0.0143(5) 0.0062(4) 0.0007(4) 0.0009(4)
C3 0.0203(6) 0.0165(6) 0.0176(6) 0.0068(5) -0.0006(5) 0.0032(5)
C4 0.0153(5) 0.0125(5) 0.0150(5) 0.0070(4) -0.0005(4) 0.0031(4)
C5 0.0152(5) 0.0166(6) 0.0189(6) 0.0092(5) 0.0034(4) 0.0025(4)
C6 0.0170(6) 0.0170(6) 0.0165(6) 0.0064(5) 0.0045(4) 0.0052(5)
C7 0.0184(6) 0.0122(5) 0.0135(5) 0.0051(4) -0.0008(4) 0.0030(4)
C8 0.0146(5) 0.0152(6) 0.0180(6) 0.0070(5) 0.0020(4) 0.0008(4)
C9 0.0152(5) 0.0152(6) 0.0166(5) 0.0066(5) 0.0030(4) 0.0044(4)
C10 0.0238(6) 0.0142(6) 0.0263(6) 0.0064(5) 0.0014(5) -0.0025(5)
C11 0.0149(5) 0.0125(5) 0.0152(5) 0.0074(4) 0.0003(4) 0.0009(4)
C12 0.0194(6) 0.0133(6) 0.0155(5) 0.0050(4) 0.0009(4) 0.0028(5)
C13 0.0175(6) 0.0151(6) 0.0199(6) 0.0084(5) 0.0019(5) 0.0052(5)
C14 0.0139(5) 0.0178(6) 0.0167(5) 0.0101(5) -0.0003(4) 0.0000(4)
C15 0.0174(6) 0.0155(6) 0.0156(5) 0.0055(4) 0.0008(4) 0.0006(5)
C16 0.0163(5) 0.0123(5) 0.0163(5) 0.0052(4) 0.0020(4) 0.0026(4)
C17 0.0186(6) 0.0257(7) 0.0255(6) 0.0157(5) -0.0013(5) 0.0044(5)

loop_
_atom_type_symbol
_atom_type_description
_atom_type_scat_dispersion_real
_atom_type_scat_dispersion_imag
_atom_type_scat_source
C C 0.0033 0.0016 'International Tables Vol C Tables 4.2.6.8 and 6.1.1.4'
H H 0.0000 0.0000 'International Tables Vol C Tables 4.2.6.8 and 6.1.1.4'
O O 0.0106 0.0060 'International Tables Vol C Tables 4.2.6.8 and 6.1.1.4'
S S 0.1246 0.1234 'International Tables Vol C Tables 4.2.6.8 and 6.1.1.4'

loop_
_geom_angle_atom_site_label_1
_geom_angle_atom_site_label_2
_geom_angle_atom_site_label_3
_geom_angle
C1 S1 C3 97.89(6)
C2 S2 C3 97.14(6)
C7 O2 C10 117.06(10)
C14 O3 C17 117.10(10)
C2 C1 C11 128.62(11)
C2 C1 S1 115.78(9)
C11 C1 S1 115.57(9)
C1 C2 C4 127.55(11)
C1 C2 S2 117.54(9)
C4 C2 S2 114.84(8)
O1 C3 S1 123.47(10)
O1 C3 S2 124.88(10)
S1 C3 S2 111.64(7)
C9 C4 C5 118.90(11)
C9 C4 C2 120.08(11)
C5 C4 C2 121.00(11)
C6 C5 C4 120.36(11)
C6 C5 H5 119.8
C4 C5 H5 119.8
C5 C6 C7 120.31(11)
C5 C6 H6 119.8
C7 C6 H6 119.8
O2 C7 C8 124.38(11)
O2 C7 C6 115.67(11)
C8 C7 C6 119.92(11)
C9 C8 C7 119.35(11)
C9 C8 H8 120.3
C7 C8 H8 120.3
C4 C9 C8 121.15(11)
C4 C9 H9 119.4
C8 C9 H9 119.4
O2 C10 H10A 109.5
O2 C10 H10B 109.5
H10A C10 H10B 109.5
O2 C10 H10C 109.5
H10A C10 H10C 109.5
H10B C10 H10C 109.5
C12 C11 C16 117.63(11)
C12 C11 C1 119.72(11)
C16 C11 C1 122.58(11)
C13 C12 C11 122.28(11)
C13 C12 H12 118.9
C11 C12 H12 118.9
C14 C13 C12 119.06(11)
C14 C13 H13 120.5
C12 C13 H13 120.5
O3 C14 C13 124.19(11)
O3 C14 C15 116.03(11)
C13 C14 C15 119.79(11)
C16 C15 C14 120.52(11)
C16 C15 H15 119.7
C14 C15 H15 119.7
C15 C16 C11 120.72(11)
C15 C16 H16 119.6
C11 C16 H16 119.6
O3 C17 H17A 109.5
O3 C17 H17B 109.5
H17A C17 H17B 109.5
O3 C17 H17C 109.5
H17A C17 H17C 109.5
H17B C17 H17C 109.5

loop_
_geom_bond_atom_site_label_1
_geom_bond_atom_site_label_2
_geom_bond_distance
S1 C1 1.7580(12)
S1 C3 1.7677(13)
S2 C2 1.7557(12)
S2 C3 1.7685(13)
O1 C3 1.2105(16)
O2 C7 1.3645(14)
O2 C10 1.4301(15)
O3 C14 1.3663(14)
O3 C17 1.4353(16)
C1 C2 1.3489(16)
C1 C11 1.4794(16)
C2 C4 1.4858(16)
C4 C9 1.3909(16)
C4 C5 1.4005(16)
C5 C6 1.3832(17)
C5 H5 0.9500
C6 C7 1.3954(17)
C6 H6 0.9500
C7 C8 1.3934(17)
C8 C9 1.3929(17)
C8 H8 0.9500
C9 H9 0.9500
C10 H10A 0.9800
C10 H10B 0.9800
C10 H10C 0.9800
C11 C12 1.3971(17)
C11 C16 1.4042(16)
C12 C13 1.3918(17)
C12 H12 0.9500
C13 C14 1.3905(17)
C13 H13 0.9500
C14 C15 1.3976(17)
C15 C16 1.3865(16)
C15 H15 0.9500
C16 H16 0.9500
C17 H17A 0.9800
C17 H17B 0.9800
C17 H17C 0.9800

loop_
_geom_torsion_atom_site_label_1
_geom_torsion_atom_site_label_2
_geom_torsion_atom_site_label_3
_geom_torsion_atom_site_label_4
_geom_torsion
C3 S1 C1 C2 1.10(11)
C3 S1 C1 C11 -176.92(9)
C11 C1 C2 C4 -6.4(2)
S1 C1 C2 C4 175.94(10)
C11 C1 C2 S2 176.77(9)
S1 C1 C2 S2 -0.93(13)
C3 S2 C2 C1 0.27(11)
C3 S2 C2 C4 -177.00(9)
C1 S1 C3 O1 179.39(12)
C1 S1 C3 S2 -0.87(8)
C2 S2 C3 O1 -179.79(12)
C2 S2 C3 S1 0.47(8)
C1 C2 C4 C9 -71.43(17)
S2 C2 C4 C9 105.51(11)
C1 C2 C4 C5 110.09(15)
S2 C2 C4 C5 -72.97(13)
C9 C4 C5 C6 0.16(17)
C2 C4 C5 C6 178.65(11)
C4 C5 C6 C7 -0.86(18)
C10 O2 C7 C8 -6.77(17)
C10 O2 C7 C6 175.18(11)
C5 C6 C7 O2 178.80(10)
C5 C6 C7 C8 0.65(18)
O2 C7 C8 C9 -177.72(11)
C6 C7 C8 C9 0.25(17)
C5 C4 C9 C8 0.77(17)
C2 C4 C9 C8 -177.75(11)
C7 C8 C9 C4 -0.97(18)
C2 C1 C11 C12 157.01(13)
S1 C1 C11 C12 -25.27(14)
C2 C1 C11 C16 -25.88(19)
S1 C1 C11 C16 151.84(10)
C16 C11 C12 C13 0.48(18)
C1 C11 C12 C13 177.73(11)
C11 C12 C13 C14 -0.09(19)
C17 O3 C14 C13 4.60(17)
C17 O3 C14 C15 -175.59(10)
C12 C13 C14 O3 179.54(11)
C12 C13 C14 C15 -0.27(18)
O3 C14 C15 C16 -179.61(11)
C13 C14 C15 C16 0.21(18)
C14 C15 C16 C11 0.20(18)
C12 C11 C16 C15 -0.53(17)
C1 C11 C16 C15 -177.70(11)
